data_7057288
loop_
_publ_author_name
'Shahsavari, Hamid R.'
'Babadi Aghakhanpour, Reza'
'Hossein-Abadi, Mojdeh'
'Kia, Reza'
'Halvagar, Mohammad Reza'
'Raithby, Paul R.'

_publ_section_title
;
 Reactivity of a new aryl cycloplatinated(ii) complex containing rollover
 2,2&#x2032;-bipyridine N-oxide toward a series of diphosphine ligands
;
_journal_issue 11
_journal_name_full 'New Journal of Chemistry'
_journal_page_first 9159
_journal_paper_doi 10.1039/C8NJ00713F
_journal_volume 42
_journal_year 2018
_chemical_formula_moiety 'C19 H20 N2 O Pt S'
_chemical_formula_sum 'C19 H20 N2 O Pt S'
_chemical_formula_weight 519.52
_chemical_melting_point 501
_space_group_crystal_system triclinic
_space_group_IT_number 2
_space_group_name_Hall '-P 1'
_space_group_name_H-M_alt 'P -1'
_symmetry_space_group_name_Hall '-P 1'
_symmetry_space_group_name_H-M 'P -1'
_atom_sites_solution_hydrogens geom
_audit_block_doi 10.5517/ccdc.csd.cc1ytdy3
_audit_creation_method SHELXL-2017/1
_audit_update_record
;
2018-04-10 deposited with the CCDC.
2018-04-13 downloaded from the CCDC.
;
_cell_angle_alpha 73.55(3)
_cell_angle_beta 82.97(3)
_cell_angle_gamma 73.60(3)
_cell_formula_units_Z 2
_cell_length_a 8.1277(16)
_cell_length_b 10.499(2)
_cell_length_c 11.580(2)
_cell_measurement_reflns_used 4359
_cell_measurement_temperature 296(2)
_cell_measurement_theta_max 27.14
_cell_measurement_theta_min 2.39
_cell_volume 908.2(4)
_computing_cell_refinement 'STOE X-AREA'
_computing_data_collection 'STOE X-AREA'
_computing_data_reduction 'STOE X-RED'
_computing_molecular_graphics xp
_computing_publication_material shelxtl
_computing_structure_refinement 'SHELXL-2017/1 (Sheldrick, 2017)'
_computing_structure_solution xt
_diffrn_ambient_temperature 296(2)
_diffrn_detector_area_resol_mean 6.67
_diffrn_measured_fraction_theta_full 0.984
_diffrn_measured_fraction_theta_max 0.984
_diffrn_measurement_device_type 'STOE IPDS 2T'
_diffrn_measurement_method rotation
_diffrn_radiation_type MoK\a
_diffrn_radiation_wavelength 0.71073
_diffrn_reflns_av_R_equivalents 0.0775
_diffrn_reflns_av_unetI/netI 0.1249
_diffrn_reflns_Laue_measured_fraction_full 0.984
_diffrn_reflns_Laue_measured_fraction_max 0.984
_diffrn_reflns_limit_h_max 9
_diffrn_reflns_limit_h_min -9
_diffrn_reflns_limit_k_max 12
_diffrn_reflns_limit_k_min -11
_diffrn_reflns_limit_l_max 13
_diffrn_reflns_limit_l_min -13
_diffrn_reflns_number 6439
_diffrn_reflns_point_group_measured_fraction_full 0.984
_diffrn_reflns_point_group_measured_fraction_max 0.984
_diffrn_reflns_theta_full 24.991
_diffrn_reflns_theta_max 24.991
_diffrn_reflns_theta_min 2.615
_diffrn_source 'sealed X-ray tube, 12 x 0.4 mm long-fine focus'
_exptl_absorpt_coefficient_mu 7.847
_exptl_absorpt_correction_T_max 0.6292
_exptl_absorpt_correction_T_min 0.3422
_exptl_absorpt_correction_type numerical
_exptl_absorpt_process_details face-index
_exptl_crystal_colour yellow
_exptl_crystal_density_diffrn 1.900
_exptl_crystal_description block
_exptl_crystal_F_000 500
_exptl_crystal_size_max 0.140
_exptl_crystal_size_mid 0.103
_exptl_crystal_size_min 0.050
_refine_diff_density_max 1.814
_refine_diff_density_min -1.850
_refine_diff_density_rms 0.170
_refine_ls_extinction_method none
_refine_ls_goodness_of_fit_ref 0.877
_refine_ls_hydrogen_treatment constr
_refine_ls_matrix_type full
_refine_ls_number_parameters 220
_refine_ls_number_reflns 3157
_refine_ls_number_restraints 0
_refine_ls_restrained_S_all 0.877
_refine_ls_R_factor_all 0.0831
_refine_ls_R_factor_gt 0.0475
_refine_ls_shift/su_max 0.000
_refine_ls_shift/su_mean 0.000
_refine_ls_structure_factor_coef Fsqd
_refine_ls_weighting_details 'w=1/[\s^2^(Fo^2^)+(0.0370P)^2^] where P=(Fo^2^+2Fc^2^)/3'
_refine_ls_weighting_scheme calc
_refine_ls_wR_factor_gt 0.0897
_refine_ls_wR_factor_ref 0.0969
_reflns_Friedel_coverage 0.000
_reflns_number_gt 2136
_reflns_number_total 3157
_reflns_threshold_expression 'I > 2\s(I)'
_cod_data_source_file c8nj00713f2.cif
_cod_data_source_block 1
_cod_depositor_comments
;
The following automatic conversions were performed:

'_exptl_absorpt_correction_type' value 'Numerical' changed to
'numerical' according to
/home/data/users/saulius/crontab/automatic-downloads/rss-feeds/RSC/lib/dictionaries/cif_core.dic
dictionary named 'cif_core.dic' version 2.4.2 from 2011-04-26.

Automatic conversion script
Id: cif_fix_values 4973 2017-02-22 13:04:09Z antanas 

 Adding full bibliography for 7057288--7057291.cif.
;
_cod_database_code 7057288
_shelx_shelxl_version_number 2017/1
_shelx_space_group_comment
;
The symmetry employed for this shelxl refinement is uniquely defined
by the following loop, which should always be used as a source of
symmetry information in preference to the above space-group names.
They are only intended as comments.
;
_shelx_estimated_absorpt_t_min 0.406
_shelx_estimated_absorpt_t_max 0.695

loop_
_space_group_symop_operation_xyz
'x, y, z'
'-x, -y, -z'

loop_
_atom_site_label
_atom_site_type_symbol
_atom_site_fract_x
_atom_site_fract_y
_atom_site_fract_z
_atom_site_U_iso_or_equiv
_atom_site_adp_type
_atom_site_occupancy
_atom_site_site_symmetry_order
_atom_site_calc_flag
_atom_site_refinement_flags_posn
_atom_site_refinement_flags_adp
C18 C 0.9673(15) -0.1505(13) 0.8243(12) 0.067(4) Uani 1 1 d . .
H18A H 1.007396 -0.069646 0.811125 0.101 Uiso 1 1 calc R U
H18B H 0.967955 -0.171616 0.748810 0.101 Uiso 1 1 calc R U
H18C H 1.041242 -0.226394 0.877894 0.101 Uiso 1 1 calc R U
C19 C 0.7851(16) -0.0648(15) 1.0151(12) 0.074(4) Uani 1 1 d . .
H19A H 0.875398 -0.132735 1.061699 0.111 Uiso 1 1 calc R U
H19B H 0.681072 -0.052445 1.064642 0.111 Uiso 1 1 calc R U
H19C H 0.816292 0.020810 0.986526 0.111 Uiso 1 1 calc R U
C6 C 0.3343(14) 0.0058(13) 0.6124(10) 0.048(3) Uani 1 1 d . .
C5 C 0.3151(14) 0.1537(12) 0.5773(10) 0.047(3) Uani 1 1 d . .
C4 C 0.1860(16) 0.3794(14) 0.4639(12) 0.066(4) Uani 1 1 d . .
H4 H 0.109043 0.437764 0.406373 0.079 Uiso 1 1 calc R U
C3 C 0.2816(18) 0.4330(13) 0.5178(12) 0.067(4) Uani 1 1 d . .
H3 H 0.270044 0.527279 0.496900 0.080 Uiso 1 1 calc R U
C2 C 0.3971(16) 0.3446(13) 0.6050(12) 0.061(3) Uani 1 1 d . .
H2 H 0.460424 0.382836 0.641041 0.073 Uiso 1 1 calc R U
C1 C 0.4217(17) 0.2015(13) 0.6404(12) 0.062(4) Uani 1 1 d . .
C7 C 0.2531(14) -0.0672(13) 0.5670(11) 0.053(3) Uani 1 1 d . .
H7 H 0.173900 -0.021523 0.507562 0.064 Uiso 1 1 calc R U
C8 C 0.2902(17) -0.2099(15) 0.6104(13) 0.066(4) Uani 1 1 d . .
H8 H 0.235776 -0.259904 0.580311 0.079 Uiso 1 1 calc R U
C9 C 0.4050(19) -0.2744(14) 0.6958(13) 0.069(4) Uani 1 1 d . .
H9 H 0.429259 -0.369393 0.726685 0.083 Uiso 1 1 calc R U
C10 C 0.4864(15) -0.1990(12) 0.7373(12) 0.057(3) Uani 1 1 d . .
H10 H 0.566860 -0.243633 0.795945 0.068 Uiso 1 1 calc R U
C11 C 0.6802(15) 0.1977(12) 0.7896(11) 0.050(3) Uani 1 1 d . .
C12 C 0.8396(14) 0.2164(12) 0.7293(11) 0.054(3) Uani 1 1 d . .
H12 H 0.891153 0.167033 0.673394 0.064 Uiso 1 1 calc R U
C13 C 0.9180(17) 0.3067(13) 0.7529(11) 0.057(3) Uani 1 1 d . .
H13 H 1.020603 0.317966 0.711490 0.068 Uiso 1 1 calc R U
C14 C 0.850(2) 0.3779(14) 0.8334(13) 0.069(4) Uani 1 1 d . .
C15 C 0.693(2) 0.3638(15) 0.8941(13) 0.081(4) Uani 1 1 d . .
H15 H 0.643686 0.412921 0.950653 0.097 Uiso 1 1 calc R U
C16 C 0.6100(18) 0.2747(14) 0.8684(13) 0.071(4) Uani 1 1 d . .
H16 H 0.503916 0.268321 0.906503 0.086 Uiso 1 1 calc R U
C17 C 0.938(2) 0.4752(16) 0.8643(16) 0.113(6) Uani 1 1 d . .
H17A H 1.039512 0.422338 0.906770 0.169 Uiso 1 1 calc R U
H17B H 0.860298 0.527169 0.914096 0.169 Uiso 1 1 calc R U
H17C H 0.967658 0.536818 0.791324 0.169 Uiso 1 1 calc R U
N1 N 0.4525(13) -0.0652(10) 0.6955(9) 0.051(2) Uani 1 1 d . .
N2 N 0.2029(12) 0.2414(11) 0.4937(9) 0.056(3) Uani 1 1 d . .
O1 O 0.1044(12) 0.1989(10) 0.4397(9) 0.081(3) Uani 1 1 d . .
Pt1 Pt 0.57575(6) 0.06181(5) 0.75223(5) 0.04511(17) Uani 1 1 d . .
S1 S 0.7526(4) -0.1205(3) 0.8901(3) 0.0573(9) Uani 1 1 d . .

loop_
_atom_site_aniso_label
_atom_site_aniso_U_11
_atom_site_aniso_U_22
_atom_site_aniso_U_33
_atom_site_aniso_U_23
_atom_site_aniso_U_13
_atom_site_aniso_U_12
C18 0.060(8) 0.067(9) 0.066(9) -0.018(7) 0.005(7) -0.008(6)
C19 0.057(8) 0.101(11) 0.061(9) -0.031(8) -0.010(7) -0.003(8)
C6 0.041(7) 0.074(9) 0.040(7) -0.028(6) 0.007(5) -0.023(6)
C5 0.043(7) 0.058(8) 0.044(7) -0.019(6) 0.000(5) -0.016(6)
C4 0.053(8) 0.060(9) 0.069(9) -0.008(7) -0.012(7) 0.005(7)
C3 0.083(10) 0.051(8) 0.063(9) -0.008(7) 0.001(8) -0.021(7)
C2 0.062(8) 0.057(8) 0.068(9) -0.019(7) -0.011(7) -0.018(6)
C1 0.081(9) 0.051(8) 0.068(9) -0.038(7) 0.033(7) -0.030(7)
C7 0.043(7) 0.066(9) 0.058(8) -0.019(7) -0.005(6) -0.022(6)
C8 0.071(9) 0.080(10) 0.066(10) -0.036(8) -0.004(7) -0.034(8)
C9 0.087(10) 0.060(9) 0.072(10) -0.018(7) 0.003(8) -0.041(8)
C10 0.054(8) 0.048(8) 0.073(9) -0.010(7) -0.011(6) -0.023(6)
C11 0.060(8) 0.056(8) 0.047(8) -0.024(6) -0.016(6) -0.020(6)
C12 0.054(7) 0.065(8) 0.050(8) -0.012(6) -0.010(6) -0.029(6)
C13 0.069(8) 0.065(8) 0.042(7) -0.008(7) -0.018(6) -0.026(7)
C14 0.098(12) 0.058(9) 0.059(10) -0.011(7) -0.027(8) -0.025(8)
C15 0.113(13) 0.076(10) 0.058(10) -0.030(8) -0.017(9) -0.011(9)
C16 0.070(9) 0.086(10) 0.072(10) -0.038(8) 0.004(7) -0.029(8)
C17 0.178(18) 0.095(12) 0.104(14) -0.027(10) -0.049(12) -0.076(12)
N1 0.062(6) 0.058(7) 0.046(6) -0.019(5) -0.007(5) -0.030(5)
N2 0.053(6) 0.066(7) 0.049(6) -0.020(5) -0.015(5) -0.009(5)
O1 0.077(6) 0.096(7) 0.081(7) -0.026(6) -0.034(5) -0.026(5)
Pt1 0.0398(2) 0.0526(3) 0.0470(3) -0.01325(19) -0.00367(17) -0.01744(18)
S1 0.0515(19) 0.064(2) 0.056(2) -0.0070(17) -0.0088(15) -0.0198(16)

loop_
_atom_type_symbol
_atom_type_description
_atom_type_scat_dispersion_real
_atom_type_scat_dispersion_imag
_atom_type_scat_source
C C 0.0033 0.0016 'International Tables Vol C Tables 4.2.6.8 and 6.1.1.4'
H H 0.0000 0.0000 'International Tables Vol C Tables 4.2.6.8 and 6.1.1.4'
N N 0.0061 0.0033 'International Tables Vol C Tables 4.2.6.8 and 6.1.1.4'
O O 0.0106 0.0060 'International Tables Vol C Tables 4.2.6.8 and 6.1.1.4'
Pt Pt -1.7033 8.3905 'International Tables Vol C Tables 4.2.6.8 and 6.1.1.4'
S S 0.1246 0.1234 'International Tables Vol C Tables 4.2.6.8 and 6.1.1.4'

loop_
_geom_angle_atom_site_label_1
_geom_angle_atom_site_label_2
_geom_angle_atom_site_label_3
_geom_angle
S1 C18 H18A 109.5
S1 C18 H18B 109.5
H18A C18 H18B 109.5
S1 C18 H18C 109.5
H18A C18 H18C 109.5
H18B C18 H18C 109.5
S1 C19 H19A 109.5
S1 C19 H19B 109.5
H19A C19 H19B 109.5
S1 C19 H19C 109.5
H19A C19 H19C 109.5
H19B C19 H19C 109.5
N1 C6 C7 118.1(11)
N1 C6 C5 114.1(10)
C7 C6 C5 127.8(11)
N2 C5 C1 122.5(11)
N2 C5 C6 122.2(10)
C1 C5 C6 115.3(10)
N2 C4 C3 120.5(12)
N2 C4 H4 119.7
C3 C4 H4 119.7
C4 C3 C2 119.5(12)
C4 C3 H3 120.2
C2 C3 H3 120.2
C1 C2 C3 123.3(13)
C1 C2 H2 118.4
C3 C2 H2 118.4
C2 C1 C5 113.2(12)
C2 C1 Pt1 130.4(10)
C5 C1 Pt1 116.3(8)
C6 C7 C8 119.7(12)
C6 C7 H7 120.1
C8 C7 H7 120.1
C9 C8 C7 119.5(12)
C9 C8 H8 120.3
C7 C8 H8 120.3
C8 C9 C10 119.3(13)
C8 C9 H9 120.3
C10 C9 H9 120.3
N1 C10 C9 121.0(12)
N1 C10 H10 119.5
C9 C10 H10 119.5
C16 C11 C12 116.6(11)
C16 C11 Pt1 124.7(10)
C12 C11 Pt1 118.6(8)
C13 C12 C11 121.0(12)
C13 C12 H12 119.5
C11 C12 H12 119.5
C14 C13 C12 121.5(13)
C14 C13 H13 119.2
C12 C13 H13 119.2
C13 C14 C15 119.4(13)
C13 C14 C17 122.6(15)
C15 C14 C17 118.0(14)
C14 C15 C16 119.4(13)
C14 C15 H15 120.3
C16 C15 H15 120.3
C11 C16 C15 122.0(13)
C11 C16 H16 119.0
C15 C16 H16 119.0
C14 C17 H17A 109.5
C14 C17 H17B 109.5
H17A C17 H17B 109.5
C14 C17 H17C 109.5
H17A C17 H17C 109.5
H17B C17 H17C 109.5
C10 N1 C6 122.3(10)
C10 N1 Pt1 123.9(8)
C6 N1 Pt1 113.8(8)
O1 N2 C4 116.7(10)
O1 N2 C5 122.4(10)
C4 N2 C5 120.9(11)
C1 Pt1 C11 93.4(5)
C1 Pt1 N1 80.5(5)
C11 Pt1 N1 173.7(5)
C1 Pt1 S1 175.9(4)
C11 Pt1 S1 90.6(3)
N1 Pt1 S1 95.6(3)
C19 S1 C18 99.6(6)
C19 S1 Pt1 110.2(5)
C18 S1 Pt1 107.9(4)

loop_
_geom_bond_atom_site_label_1
_geom_bond_atom_site_label_2
_geom_bond_distance
C18 S1 1.795(12)
C18 H18A 0.9600
C18 H18B 0.9600
C18 H18C 0.9600
C19 S1 1.780(14)
C19 H19A 0.9600
C19 H19B 0.9600
C19 H19C 0.9600
C6 N1 1.349(14)
C6 C7 1.379(15)
C6 C5 1.457(16)
C5 N2 1.361(14)
C5 C1 1.464(17)
C4 N2 1.361(15)
C4 C3 1.369(18)
C4 H4 0.9300
C3 C2 1.404(17)
C3 H3 0.9300
C2 C1 1.403(16)
C2 H2 0.9300
C1 Pt1 1.918(15)
C7 C8 1.394(17)
C7 H7 0.9300
C8 C9 1.341(17)
C8 H8 0.9300
C9 C10 1.373(17)
C9 H9 0.9300
C10 N1 1.308(14)
C10 H10 0.9300
C11 C16 1.356(17)
C11 C12 1.431(15)
C11 Pt1 2.017(11)
C12 C13 1.382(16)
C12 H12 0.9300
C13 C14 1.329(19)
C13 H13 0.9300
C14 C15 1.41(2)
C14 C17 1.534(18)
C15 C16 1.406(19)
C15 H15 0.9300
C16 H16 0.9300
C17 H17A 0.9600
C17 H17B 0.9600
C17 H17C 0.9600
N1 Pt1 2.151(9)
N2 O1 1.309(12)
Pt1 S1 2.357(3)

loop_
_geom_torsion_atom_site_label_1
_geom_torsion_atom_site_label_2
_geom_torsion_atom_site_label_3
_geom_torsion_atom_site_label_4
_geom_torsion
N1 C6 C5 N2 179.4(10)
C7 C6 C5 N2 2.7(17)
N1 C6 C5 C1 -2.0(14)
C7 C6 C5 C1 -178.8(11)
N2 C4 C3 C2 0(2)
C4 C3 C2 C1 0(2)
C3 C2 C1 C5 0.1(17)
C3 C2 C1 Pt1 177.7(10)
N2 C5 C1 C2 -0.6(16)
C6 C5 C1 C2 -179.1(10)
N2 C5 C1 Pt1 -178.6(8)
C6 C5 C1 Pt1 2.9(13)
N1 C6 C7 C8 2.2(16)
C5 C6 C7 C8 178.8(11)
C6 C7 C8 C9 -0.2(19)
C7 C8 C9 C10 -1(2)
C8 C9 C10 N1 1(2)
C16 C11 C12 C13 1.2(18)
Pt1 C11 C12 C13 -179.0(9)
C11 C12 C13 C14 1.0(19)
C12 C13 C14 C15 -2(2)
C12 C13 C14 C17 177.9(12)
C13 C14 C15 C16 0(2)
C17 C14 C15 C16 -179.5(14)
C12 C11 C16 C15 -3(2)
Pt1 C11 C16 C15 177.4(10)
C14 C15 C16 C11 2(2)
C9 C10 N1 C6 1.5(19)
C9 C10 N1 Pt1 -178.9(9)
C7 C6 N1 C10 -2.9(17)
C5 C6 N1 C10 180.0(10)
C7 C6 N1 Pt1 177.5(8)
C5 C6 N1 Pt1 0.4(12)
C3 C4 N2 O1 178.7(12)
C3 C4 N2 C5 -0.2(18)
C1 C5 N2 O1 -178.2(10)
C6 C5 N2 O1 0.3(17)
C1 C5 N2 C4 0.7(17)
C6 C5 N2 C4 179.1(10)
